data_4504331
loop_
_publ_author_name
'Wang, Ji-Jiang'
'Gou, Lei'
'Hu, Huai-Ming'
'Han, Zhong-Xi'
'Li, Dong-Sheng'
'Xue, Gang-Lin'
'Yang, Meng-Lin'
'Shi, Qi-Zhen'

_publ_section_title
;
 Ligand and pH-Controlled ZnIIBilayer Coordination Polymers Based on
 Biphenyl-3,3&#x2018;,4,4&#x2018;-tetracarboxylate
;
_journal_issue 8
_journal_name_full 'Crystal Growth &amp; Design'
_journal_page_first 1514
_journal_paper_doi 10.1021/cg0703240
_journal_volume 7
_journal_year 2007
_chemical_formula_sum 'C28 H20 N2 O8 Zn'
_chemical_formula_weight 577.83
_chemical_name_systematic
; 
 ? 
;
_space_group_IT_number 2
_symmetry_cell_setting triclinic
_symmetry_space_group_name_Hall '-P 1'
_symmetry_space_group_name_H-M 'P -1'
_atom_sites_solution_hydrogens geom
_atom_sites_solution_primary direct
_atom_sites_solution_secondary difmap
_audit_creation_method SHELXL-97
_cell_angle_alpha 97.306(2)
_cell_angle_beta 106.614(2)
_cell_angle_gamma 93.547(2)
_cell_formula_units_Z 2
_cell_length_a 9.2671(17)
_cell_length_b 10.8252(19)
_cell_length_c 12.390(2)
_cell_measurement_temperature 296(2)
_cell_volume 1175.1(4)
_computing_structure_refinement 'SHELXL-97 (Sheldrick, 1997)'
_computing_structure_solution 'SHELXS-97 (Sheldrick, 1990)'
_diffrn_ambient_temperature 296(2)
_diffrn_detector_area_resol_mean 0
_diffrn_measured_fraction_theta_full 0.993
_diffrn_measured_fraction_theta_max 0.993
_diffrn_measurement_device_type 'CCD area detector'
_diffrn_measurement_method '\w scans'
_diffrn_radiation_monochromator graphite
_diffrn_radiation_source 'fine-focus sealed tube'
_diffrn_radiation_type MoK\a
_diffrn_radiation_wavelength 0.71073
_diffrn_reflns_av_R_equivalents 0.0822
_diffrn_reflns_av_sigmaI/netI 0.1470
_diffrn_reflns_limit_h_max 11
_diffrn_reflns_limit_h_min -11
_diffrn_reflns_limit_k_max 12
_diffrn_reflns_limit_k_min -12
_diffrn_reflns_limit_l_max 14
_diffrn_reflns_limit_l_min -14
_diffrn_reflns_number 8474
_diffrn_reflns_theta_full 25.05
_diffrn_reflns_theta_max 25.05
_diffrn_reflns_theta_min 1.74
_diffrn_standards_decay_% 0
_diffrn_standards_interval_count 0
_diffrn_standards_interval_time 0
_diffrn_standards_number 0
_exptl_absorpt_coefficient_mu 1.105
_exptl_absorpt_correction_T_max 0.9366
_exptl_absorpt_correction_T_min 0.8975
_exptl_absorpt_correction_type multi-scan
_exptl_absorpt_process_details 'SADABS(Bruker, 2000)'
_exptl_crystal_colour colourless
_exptl_crystal_density_diffrn 1.633
_exptl_crystal_density_meas ?
_exptl_crystal_density_method 'not measured'
_exptl_crystal_description block
_exptl_crystal_F_000 592
_exptl_crystal_size_max 0.10
_exptl_crystal_size_mid 0.08
_exptl_crystal_size_min 0.06
_refine_diff_density_max 0.551
_refine_diff_density_min -0.505
_refine_diff_density_rms 0.098
_refine_ls_extinction_coef 0.0017(6)
_refine_ls_extinction_expression Fc^*^=kFc[1+0.001xFc^2^\l^3^/sin(2\q)]^-1/4^
_refine_ls_extinction_method SHELXL
_refine_ls_goodness_of_fit_ref 0.996
_refine_ls_hydrogen_treatment constr
_refine_ls_matrix_type full
_refine_ls_number_parameters 353
_refine_ls_number_reflns 4133
_refine_ls_number_restraints 0
_refine_ls_restrained_S_all 0.996
_refine_ls_R_factor_all 0.1429
_refine_ls_R_factor_gt 0.0674
_refine_ls_shift/su_max 0.000
_refine_ls_shift/su_mean 0.000
_refine_ls_structure_factor_coef Fsqd
_refine_ls_weighting_details 'calc w=1/[\s^2^(Fo^2^)+(0.0470P)^2^+0.0000P] where P=(Fo^2^+2Fc^2^)/3'
_refine_ls_weighting_scheme calc
_refine_ls_wR_factor_gt 0.1123
_refine_ls_wR_factor_ref 0.1395
_reflns_number_gt 2245
_reflns_number_total 4133
_reflns_threshold_expression >2sigma(I)
_cod_data_source_file cg0703240si20070404_023404.cif
_cod_data_source_block xb1198
_cod_depositor_comments
;
The following automatic conversions were performed:

'_exptl_crystal_density_meas' value 'none' was changed to '?' - the
value is perceived as not measured.

Automatic conversion script
Id: cif_fix_values 3008 2015-01-20 13:52:24Z robertas 
;
_cod_original_sg_symbol_H-M P-1
_cod_database_code 4504331

loop_
_symmetry_equiv_pos_as_xyz
'x, y, z'
'-x, -y, -z'

loop_
_atom_site_label
_atom_site_type_symbol
_atom_site_fract_x
_atom_site_fract_y
_atom_site_fract_z
_atom_site_U_iso_or_equiv
_atom_site_adp_type
_atom_site_occupancy
_atom_site_symmetry_multiplicity
_atom_site_calc_flag
_atom_site_refinement_flags
Zn1 Zn 1.07463(9) 0.84857(7) 0.90194(7) 0.0330(3) Uani 1 1 d .
N1 N 0.8869(6) 0.6908(4) 0.8750(5) 0.0344(13) Uani 1 1 d .
N2 N 0.2375(6) -0.0013(4) 0.8991(5) 0.0357(14) Uani 1 1 d .
O1 O 0.9017(5) 0.9581(4) 0.8570(4) 0.0400(12) Uani 1 1 d .
O2 O 0.8742(5) 1.1535(4) 0.9275(3) 0.0357(11) Uani 1 1 d .
O3 O 0.5937(5) 0.9504(4) 0.7057(4) 0.0464(13) Uani 1 1 d .
H3A H 0.5303 0.8905 0.6959 0.070 Uiso 1 1 calc R
O4 O 0.6187(5) 0.8504(4) 0.5442(4) 0.0571(15) Uani 1 1 d .
O5 O 1.4251(5) 1.6658(4) 0.5385(4) 0.0487(13) Uani 1 1 d .
H5A H 1.4802 1.7300 0.5444 0.073 Uiso 1 1 calc R
O6 O 1.3947(5) 1.7666(4) 0.6983(4) 0.0455(13) Uani 1 1 d .
O7 O 1.0744(5) 1.7658(4) 0.7270(4) 0.0405(12) Uani 1 1 d .
O8 O 1.2124(5) 1.6935(4) 0.8781(4) 0.0427(12) Uani 1 1 d .
C1 C 0.8786(6) 1.0708(5) 0.8472(5) 0.0293(15) Uani 1 1 d .
C2 C 0.8635(7) 1.1105(5) 0.7328(5) 0.0263(15) Uani 1 1 d .
C3 C 0.9579(7) 1.2128(5) 0.7284(5) 0.0317(16) Uani 1 1 d .
H3 H 1.0125 1.2636 0.7960 0.038 Uiso 1 1 calc R
C4 C 0.9732(7) 1.2417(5) 0.6254(5) 0.0294(15) Uani 1 1 d .
C5 C 0.8916(7) 1.1656(5) 0.5247(5) 0.0391(17) Uani 1 1 d .
H5 H 0.9038 1.1813 0.4556 0.047 Uiso 1 1 calc R
C6 C 0.7918(7) 1.0661(6) 0.5278(6) 0.0398(18) Uani 1 1 d .
H6 H 0.7345 1.0171 0.4601 0.048 Uiso 1 1 calc R
C7 C 0.7764(7) 1.0389(5) 0.6303(5) 0.0309(16) Uani 1 1 d .
C8 C 0.6572(7) 0.9382(6) 0.6261(6) 0.0326(16) Uani 1 1 d .
C9 C 1.3651(7) 1.6743(6) 0.6208(6) 0.0345(16) Uani 1 1 d .
C10 C 1.2619(7) 1.5642(5) 0.6217(5) 0.0299(15) Uani 1 1 d .
C11 C 1.2535(7) 1.4542(6) 0.5483(5) 0.0397(18) Uani 1 1 d .
H11 H 1.3114 1.4509 0.4980 0.048 Uiso 1 1 calc R
C12 C 1.1615(8) 1.3506(6) 0.5485(6) 0.0424(19) Uani 1 1 d .
H12 H 1.1577 1.2780 0.4984 0.051 Uiso 1 1 calc R
C13 C 1.0734(7) 1.3523(5) 0.6226(5) 0.0306(16) Uani 1 1 d .
C14 C 1.0823(7) 1.4636(5) 0.6962(5) 0.0337(16) Uani 1 1 d .
H14 H 1.0257 1.4660 0.7473 0.040 Uiso 1 1 calc R
C15 C 1.1731(7) 1.5713(5) 0.6958(5) 0.0300(15) Uani 1 1 d .
C16 C 1.1585(7) 1.6877(5) 0.7721(6) 0.0330(16) Uani 1 1 d .
C17 C 0.7852(8) 0.6500(6) 0.7746(6) 0.0467(19) Uani 1 1 d .
H17 H 0.7810 0.6961 0.7155 0.056 Uiso 1 1 calc R
C18 C 0.6857(8) 0.5432(6) 0.7529(6) 0.053(2) Uani 1 1 d .
H18 H 0.6169 0.5199 0.6808 0.064 Uiso 1 1 calc R
C19 C 0.6871(8) 0.4710(7) 0.8366(7) 0.052(2) Uani 1 1 d .
C20 C 0.7887(9) 0.5172(7) 0.9415(7) 0.071(3) Uani 1 1 d .
H20 H 0.7908 0.4771 1.0039 0.085 Uiso 1 1 calc R
C21 C 0.8871(9) 0.6223(6) 0.9542(6) 0.056(2) Uani 1 1 d .
H21 H 0.9593 0.6462 1.0247 0.067 Uiso 1 1 calc R
C22 C 0.5880(9) 0.3454(7) 0.8171(7) 0.073(3) Uani 1 1 d .
H22A H 0.5231 0.3295 0.7389 0.088 Uiso 1 1 calc R
H22B H 0.6528 0.2782 0.8285 0.088 Uiso 1 1 calc R
C23 C 0.4979(10) 0.3458(7) 0.8913(7) 0.078(3) Uani 1 1 d .
H23A H 0.4223 0.4037 0.8708 0.094 Uiso 1 1 calc R
H23B H 0.5614 0.3767 0.9682 0.094 Uiso 1 1 calc R
C24 C 0.2439(8) 0.0329(6) 0.8012(6) 0.0432(19) Uani 1 1 d .
H24 H 0.1877 -0.0176 0.7340 0.052 Uiso 1 1 calc R
C25 C 0.3276(8) 0.1373(6) 0.7930(6) 0.052(2) Uani 1 1 d .
H25 H 0.3258 0.1566 0.7217 0.062 Uiso 1 1 calc R
C26 C 0.4156(8) 0.2152(7) 0.8905(7) 0.053(2) Uani 1 1 d .
C27 C 0.4114(9) 0.1796(7) 0.9916(7) 0.068(3) Uani 1 1 d .
H27 H 0.4677 0.2283 1.0598 0.081 Uiso 1 1 calc R
C28 C 0.3249(8) 0.0727(7) 0.9937(6) 0.055(2) Uani 1 1 d .
H28 H 0.3269 0.0504 1.0641 0.065 Uiso 1 1 calc R

loop_
_atom_site_aniso_label
_atom_site_aniso_U_11
_atom_site_aniso_U_22
_atom_site_aniso_U_33
_atom_site_aniso_U_23
_atom_site_aniso_U_13
_atom_site_aniso_U_12
Zn1 0.0491(5) 0.0197(4) 0.0331(5) 0.0022(3) 0.0185(4) -0.0007(3)
N1 0.045(4) 0.027(3) 0.033(4) 0.007(3) 0.014(3) -0.006(3)
N2 0.048(4) 0.025(3) 0.033(4) -0.006(3) 0.014(3) -0.002(3)
O1 0.048(3) 0.023(3) 0.052(3) 0.013(2) 0.018(2) 0.001(2)
O2 0.060(3) 0.027(3) 0.024(3) 0.000(2) 0.021(2) -0.002(2)
O3 0.053(3) 0.040(3) 0.048(3) -0.004(2) 0.027(3) -0.017(2)
O4 0.074(4) 0.039(3) 0.057(4) -0.015(3) 0.034(3) -0.028(3)
O5 0.064(3) 0.029(3) 0.060(4) -0.003(2) 0.039(3) -0.018(2)
O6 0.057(3) 0.030(3) 0.051(3) -0.010(2) 0.029(3) -0.015(2)
O7 0.056(3) 0.022(3) 0.047(3) -0.001(2) 0.023(3) 0.002(2)
O8 0.060(3) 0.034(3) 0.033(3) -0.003(2) 0.021(3) -0.012(2)
C1 0.030(4) 0.021(4) 0.037(4) 0.004(3) 0.012(3) -0.009(3)
C2 0.037(4) 0.018(3) 0.026(4) 0.001(3) 0.015(3) -0.003(3)
C3 0.045(4) 0.019(3) 0.032(4) -0.006(3) 0.020(3) -0.009(3)
C4 0.040(4) 0.017(3) 0.032(4) 0.001(3) 0.014(3) -0.006(3)
C5 0.059(5) 0.028(4) 0.030(4) -0.004(3) 0.021(4) -0.012(3)
C6 0.054(5) 0.028(4) 0.032(4) 0.000(3) 0.010(4) -0.010(3)
C7 0.041(4) 0.019(3) 0.035(4) 0.001(3) 0.018(3) -0.010(3)
C8 0.036(4) 0.027(4) 0.036(4) 0.008(3) 0.014(3) -0.005(3)
C9 0.041(4) 0.030(4) 0.039(5) 0.009(3) 0.021(4) 0.001(3)
C10 0.039(4) 0.020(3) 0.036(4) 0.003(3) 0.021(3) -0.005(3)
C11 0.056(5) 0.034(4) 0.042(5) 0.000(3) 0.039(4) -0.009(3)
C12 0.060(5) 0.025(4) 0.046(5) -0.006(3) 0.030(4) -0.010(3)
C13 0.035(4) 0.018(3) 0.039(4) 0.006(3) 0.014(3) -0.005(3)
C14 0.051(4) 0.019(3) 0.037(4) 0.003(3) 0.025(3) -0.003(3)
C15 0.040(4) 0.024(4) 0.025(4) 0.001(3) 0.010(3) 0.000(3)
C16 0.040(4) 0.018(4) 0.048(5) 0.002(3) 0.027(4) -0.008(3)
C17 0.049(5) 0.047(5) 0.048(5) 0.021(4) 0.016(4) -0.001(4)
C18 0.051(5) 0.052(5) 0.046(5) 0.018(4) -0.001(4) -0.019(4)
C19 0.053(5) 0.048(5) 0.049(5) 0.011(4) 0.012(4) -0.017(4)
C20 0.091(7) 0.064(6) 0.049(6) 0.031(5) 0.008(5) -0.039(5)
C21 0.075(6) 0.049(5) 0.042(5) 0.014(4) 0.015(4) -0.013(4)
C22 0.070(6) 0.081(7) 0.061(6) 0.004(5) 0.018(5) -0.030(5)
C23 0.088(7) 0.065(6) 0.077(7) -0.011(5) 0.034(6) -0.024(5)
C24 0.062(5) 0.031(4) 0.030(4) -0.006(3) 0.012(4) -0.016(4)
C25 0.069(6) 0.040(5) 0.048(5) 0.009(4) 0.023(4) -0.007(4)
C26 0.055(5) 0.038(5) 0.064(6) 0.008(4) 0.018(4) -0.022(4)
C27 0.087(7) 0.059(6) 0.046(6) 0.000(4) 0.015(5) -0.037(5)
C28 0.075(6) 0.057(5) 0.033(5) 0.008(4) 0.022(4) -0.012(4)

loop_
_atom_type_symbol
_atom_type_description
_atom_type_scat_dispersion_real
_atom_type_scat_dispersion_imag
_atom_type_scat_source
C C 0.0033 0.0016 'International Tables Vol C Tables 4.2.6.8 and 6.1.1.4'
H H 0.0000 0.0000 'International Tables Vol C Tables 4.2.6.8 and 6.1.1.4'
N N 0.0061 0.0033 'International Tables Vol C Tables 4.2.6.8 and 6.1.1.4'
O O 0.0106 0.0060 'International Tables Vol C Tables 4.2.6.8 and 6.1.1.4'
Zn Zn 0.2839 1.4301 'International Tables Vol C Tables 4.2.6.8 and 6.1.1.4'

loop_
_geom_angle_atom_site_label_1
_geom_angle_atom_site_label_2
_geom_angle_atom_site_label_3
_geom_angle
_geom_angle_site_symmetry_1
_geom_angle_site_symmetry_3
O2 Zn1 O1 107.90(16) 2_777 .
O2 Zn1 N2 100.31(19) 2_777 1_665
O1 Zn1 N2 90.99(18) . 1_665
O2 Zn1 O8 92.68(17) 2_777 1_545
O1 Zn1 O8 156.33(17) . 1_545
N2 Zn1 O8 96.84(17) 1_665 1_545
O2 Zn1 O7 151.73(16) 2_777 1_545
O1 Zn1 O7 98.47(17) . 1_545
N2 Zn1 O7 89.04(17) 1_665 1_545
O8 Zn1 O7 59.54(16) 1_545 1_545
O2 Zn1 N1 88.64(18) 2_777 .
O1 Zn1 N1 85.01(18) . .
N2 Zn1 N1 171.0(2) 1_665 .
O8 Zn1 N1 83.89(17) 1_545 .
O7 Zn1 N1 83.55(17) 1_545 .
O2 Zn1 C16 122.0(2) 2_777 1_545
O1 Zn1 C16 127.4(2) . 1_545
N2 Zn1 C16 95.14(18) 1_665 1_545
O8 Zn1 C16 29.79(17) 1_545 1_545
O7 Zn1 C16 29.85(18) 1_545 1_545
N1 Zn1 C16 80.99(18) . 1_545
C21 N1 C17 115.1(6) . .
C21 N1 Zn1 120.9(5) . .
C17 N1 Zn1 123.2(4) . .
C24 N2 C28 115.5(6) . .
C24 N2 Zn1 120.8(4) . 1_445
C28 N2 Zn1 123.2(5) . 1_445
C1 O1 Zn1 140.9(4) . .
C1 O2 Zn1 131.1(4) . 2_777
C8 O3 H3A 109.5 . .
C9 O5 H5A 109.5 . .
C16 O7 Zn1 88.0(4) . 1_565
C16 O8 Zn1 89.2(4) . 1_565
O2 C1 O1 124.8(6) . .
O2 C1 C2 117.6(5) . .
O1 C1 C2 117.4(5) . .
C3 C2 C7 118.4(6) . .
C3 C2 C1 117.8(5) . .
C7 C2 C1 123.1(5) . .
C2 C3 C4 121.7(6) . .
C2 C3 H3 119.1 . .
C4 C3 H3 119.1 . .
C5 C4 C3 119.0(6) . .
C5 C4 C13 120.2(6) . .
C3 C4 C13 120.8(5) . .
C6 C5 C4 119.6(6) . .
C6 C5 H5 120.2 . .
C4 C5 H5 120.2 . .
C7 C6 C5 120.9(6) . .
C7 C6 H6 119.5 . .
C5 C6 H6 119.5 . .
C6 C7 C2 120.2(6) . .
C6 C7 C8 117.7(6) . .
C2 C7 C8 122.0(6) . .
O4 C8 O3 123.3(6) . .
O4 C8 C7 119.7(6) . .
O3 C8 C7 116.9(6) . .
O6 C9 O5 123.2(6) . .
O6 C9 C10 121.0(6) . .
O5 C9 C10 115.7(6) . .
C11 C10 C15 120.0(5) . .
C11 C10 C9 119.8(5) . .
C15 C10 C9 120.2(6) . .
C12 C11 C10 121.1(6) . .
C12 C11 H11 119.4 . .
C10 C11 H11 119.4 . .
C11 C12 C13 120.9(6) . .
C11 C12 H12 119.5 . .
C13 C12 H12 119.5 . .
C12 C13 C14 117.6(5) . .
C12 C13 C4 122.3(6) . .
C14 C13 C4 120.1(5) . .
C15 C14 C13 122.5(6) . .
C15 C14 H14 118.8 . .
C13 C14 H14 118.8 . .
C10 C15 C14 117.8(5) . .
C10 C15 C16 126.0(5) . .
C14 C15 C16 116.0(5) . .
O8 C16 O7 122.8(6) . .
O8 C16 C15 118.7(6) . .
O7 C16 C15 117.7(6) . .
O8 C16 Zn1 61.0(3) . 1_565
O7 C16 Zn1 62.1(3) . 1_565
C15 C16 Zn1 165.2(4) . 1_565
N1 C17 C18 123.8(6) . .
N1 C17 H17 118.1 . .
C18 C17 H17 118.1 . .
C19 C18 C17 120.7(7) . .
C19 C18 H18 119.6 . .
C17 C18 H18 119.6 . .
C18 C19 C20 114.7(7) . .
C18 C19 C22 123.9(7) . .
C20 C19 C22 121.3(7) . .
C21 C20 C19 120.4(7) . .
C21 C20 H20 119.8 . .
C19 C20 H20 119.8 . .
N1 C21 C20 125.0(7) . .
N1 C21 H21 117.5 . .
C20 C21 H21 117.5 . .
C23 C22 C19 111.9(7) . .
C23 C22 H22A 109.2 . .
C19 C22 H22A 109.2 . .
C23 C22 H22B 109.2 . .
C19 C22 H22B 109.2 . .
H22A C22 H22B 107.9 . .
C22 C23 C26 114.5(7) . .
C22 C23 H23A 108.6 . .
C26 C23 H23A 108.6 . .
C22 C23 H23B 108.6 . .
C26 C23 H23B 108.6 . .
H23A C23 H23B 107.6 . .
N2 C24 C25 124.1(6) . .
N2 C24 H24 117.9 . .
C25 C24 H24 117.9 . .
C24 C25 C26 120.5(7) . .
C24 C25 H25 119.8 . .
C26 C25 H25 119.8 . .
C27 C26 C25 115.7(7) . .
C27 C26 C23 119.1(7) . .
C25 C26 C23 124.6(7) . .
C26 C27 C28 120.8(7) . .
C26 C27 H27 119.6 . .
C28 C27 H27 119.6 . .
N2 C28 C27 123.4(7) . .
N2 C28 H28 118.3 . .
C27 C28 H28 118.3 . .

loop_
_geom_bond_atom_site_label_1
_geom_bond_atom_site_label_2
_geom_bond_distance
_geom_bond_site_symmetry_2
Zn1 O2 2.033(4) 2_777
Zn1 O1 2.044(4) .
Zn1 N2 2.159(5) 1_665
Zn1 O8 2.211(4) 1_545
Zn1 O7 2.237(4) 1_545
Zn1 N1 2.283(5) .
Zn1 C16 2.529(6) 1_545
N1 C21 1.302(7) .
N1 C17 1.330(8) .
N2 C24 1.328(7) .
N2 C28 1.345(8) .
N2 Zn1 2.159(5) 1_445
O1 C1 1.266(6) .
O2 C1 1.263(6) .
O2 Zn1 2.033(4) 2_777
O3 C8 1.282(7) .
O3 H3A 0.8200 .
O4 C8 1.251(7) .
O5 C9 1.290(7) .
O5 H5A 0.8200 .
O6 C9 1.252(7) .
O7 C16 1.259(7) .
O7 Zn1 2.237(4) 1_565
O8 C16 1.256(7) .
O8 Zn1 2.211(4) 1_565
C1 C2 1.504(8) .
C2 C3 1.384(7) .
C2 C7 1.397(8) .
C3 C4 1.396(7) .
C3 H3 0.9300 .
C4 C5 1.389(8) .
C4 C13 1.479(8) .
C5 C6 1.387(8) .
C5 H5 0.9300 .
C6 C7 1.383(8) .
C6 H6 0.9300 .
C7 C8 1.488(8) .
C9 C10 1.484(8) .
C10 C11 1.387(7) .
C10 C15 1.396(7) .
C11 C12 1.367(8) .
C11 H11 0.9300 .
C12 C13 1.392(8) .
C12 H12 0.9300 .
C13 C14 1.398(7) .
C14 C15 1.396(7) .
C14 H14 0.9300 .
C15 C16 1.513(8) .
C16 Zn1 2.529(6) 1_565
C17 C18 1.381(8) .
C17 H17 0.9300 .
C18 C19 1.374(9) .
C18 H18 0.9300 .
C19 C20 1.379(9) .
C19 C22 1.543(9) .
C20 C21 1.377(9) .
C20 H20 0.9300 .
C21 H21 0.9300 .
C22 C23 1.408(9) .
C22 H22A 0.9700 .
C22 H22B 0.9700 .
C23 C26 1.561(9) .
C23 H23A 0.9700 .
C23 H23B 0.9700 .
C24 C25 1.362(8) .
C24 H24 0.9300 .
C25 C26 1.388(9) .
C25 H25 0.9300 .
C26 C27 1.368(9) .
C27 C28 1.373(9) .
C27 H27 0.9300 .
C28 H28 0.9300 .

loop_
_geom_hbond_atom_site_label_D
_geom_hbond_atom_site_label_H
_geom_hbond_atom_site_label_A
_geom_hbond_distance_DH
_geom_hbond_distance_HA
_geom_hbond_distance_DA
_geom_hbond_angle_DHA
_geom_hbond_site_symmetry_A
O3 H3A O6 0.82 1.79 2.602(6) 170.8 1_445
O5 H5A O4 0.82 1.77 2.582(6) 169.2 1_665

loop_
_geom_torsion_atom_site_label_1
_geom_torsion_atom_site_label_2
_geom_torsion_atom_site_label_3
_geom_torsion_atom_site_label_4
_geom_torsion
_geom_torsion_site_symmetry_1
_geom_torsion_site_symmetry_4
O2 Zn1 N1 C21 -19.0(5) 2_777 .
O1 Zn1 N1 C21 -127.1(5) . .
N2 Zn1 N1 C21 169.0(10) 1_665 .
O8 Zn1 N1 C21 73.9(5) 1_545 .
O7 Zn1 N1 C21 133.8(5) 1_545 .
C16 Zn1 N1 C21 103.8(6) 1_545 .
O2 Zn1 N1 C17 171.6(5) 2_777 .
O1 Zn1 N1 C17 63.5(5) . .
N2 Zn1 N1 C17 -0.4(15) 1_665 .
O8 Zn1 N1 C17 -95.5(5) 1_545 .
O7 Zn1 N1 C17 -35.6(5) 1_545 .
C16 Zn1 N1 C17 -65.6(5) 1_545 .
O2 Zn1 O1 C1 89.7(7) 2_777 .
N2 Zn1 O1 C1 -11.5(7) 1_665 .
O8 Zn1 O1 C1 -121.1(7) 1_545 .
O7 Zn1 O1 C1 -100.7(7) 1_545 .
N1 Zn1 O1 C1 176.6(7) . .
C16 Zn1 O1 C1 -108.7(7) 1_545 .
Zn1 O2 C1 O1 8.8(9) 2_777 .
Zn1 O2 C1 C2 -167.9(4) 2_777 .
Zn1 O1 C1 O2 -85.1(8) . .
Zn1 O1 C1 C2 91.6(7) . .
O2 C1 C2 C3 51.6(8) . .
O1 C1 C2 C3 -125.3(6) . .
O2 C1 C2 C7 -138.2(6) . .
O1 C1 C2 C7 44.8(8) . .
C7 C2 C3 C4 -3.3(9) . .
C1 C2 C3 C4 167.3(5) . .
C2 C3 C4 C5 -0.1(9) . .
C2 C3 C4 C13 179.3(6) . .
C3 C4 C5 C6 2.9(9) . .
C13 C4 C5 C6 -176.5(6) . .
C4 C5 C6 C7 -2.3(10) . .
C5 C6 C7 C2 -1.1(10) . .
C5 C6 C7 C8 174.6(6) . .
C3 C2 C7 C6 3.8(9) . .
C1 C2 C7 C6 -166.3(6) . .
C3 C2 C7 C8 -171.6(5) . .
C1 C2 C7 C8 18.3(9) . .
C6 C7 C8 O4 28.9(9) . .
C2 C7 C8 O4 -155.5(6) . .
C6 C7 C8 O3 -147.7(6) . .
C2 C7 C8 O3 27.8(9) . .
O6 C9 C10 C11 -167.6(6) . .
O5 C9 C10 C11 9.9(9) . .
O6 C9 C10 C15 12.6(10) . .
O5 C9 C10 C15 -169.9(6) . .
C15 C10 C11 C12 -1.4(10) . .
C9 C10 C11 C12 178.8(6) . .
C10 C11 C12 C13 -0.1(11) . .
C11 C12 C13 C14 0.2(10) . .
C11 C12 C13 C4 -179.8(6) . .
C5 C4 C13 C12 -39.1(9) . .
C3 C4 C13 C12 141.6(7) . .
C5 C4 C13 C14 141.0(6) . .
C3 C4 C13 C14 -38.4(9) . .
C12 C13 C14 C15 1.2(9) . .
C4 C13 C14 C15 -178.9(6) . .
C11 C10 C15 C14 2.6(9) . .
C9 C10 C15 C14 -177.6(6) . .
C11 C10 C15 C16 -173.7(6) . .
C9 C10 C15 C16 6.2(10) . .
C13 C14 C15 C10 -2.5(9) . .
C13 C14 C15 C16 174.1(6) . .
Zn1 O8 C16 O7 6.5(6) 1_565 .
Zn1 O8 C16 C15 -163.1(5) 1_565 .
Zn1 O7 C16 O8 -6.5(6) 1_565 .
Zn1 O7 C16 C15 163.3(5) 1_565 .
C10 C15 C16 O8 -111.9(7) . .
C14 C15 C16 O8 71.8(7) . .
C10 C15 C16 O7 78.0(8) . .
C14 C15 C16 O7 -98.3(7) . .
C10 C15 C16 Zn1 163.6(16) . 1_565
C14 C15 C16 Zn1 -13(2) . 1_565
C21 N1 C17 C18 -0.1(10) . .
Zn1 N1 C17 C18 169.9(5) . .
N1 C17 C18 C19 -0.3(12) . .
C17 C18 C19 C20 2.8(12) . .
C17 C18 C19 C22 -175.3(7) . .
C18 C19 C20 C21 -5.0(13) . .
C22 C19 C20 C21 173.1(7) . .
C17 N1 C21 C20 -2.4(11) . .
Zn1 N1 C21 C20 -172.6(6) . .
C19 C20 C21 N1 5.2(14) . .
C18 C19 C22 C23 -124.0(9) . .
C20 C19 C22 C23 58.0(11) . .
C19 C22 C23 C26 -170.2(7) . .
C28 N2 C24 C25 -2.2(10) . .
Zn1 N2 C24 C25 170.2(5) 1_445 .
N2 C24 C25 C26 1.0(12) . .
C24 C25 C26 C27 0.0(11) . .
C24 C25 C26 C23 -171.2(7) . .
C22 C23 C26 C27 137.6(9) . .
C22 C23 C26 C25 -51.5(12) . .
C25 C26 C27 C28 0.3(12) . .
C23 C26 C27 C28 172.0(7) . .
C24 N2 C28 C27 2.5(11) . .
Zn1 N2 C28 C27 -169.7(6) 1_445 .
C26 C27 C28 N2 -1.6(13) . .
